data_4104299
loop_
_publ_author_name
'Brandon Quillian'
'Pingrong Wei'
'Chaitanya S. Wannere'
'Paul v. R. Schleyer'
'Gregory H. Robinson'

_publ_section_title
;
 A Neutral Ga6 Octahedron: Synthesis, Structure, and Aromaticity
;
_journal_name_full 'Journal of the American Chemical Society'
_journal_page_first 3168
_journal_page_last 3169
_journal_paper_doi 10.1021/ja809945v
_journal_volume 131
_journal_year 2009
_chemical_formula_sum 'C20 H31 Cl2 Ga N2'
_chemical_formula_weight 440.09
_chemical_name_systematic
; 
 ? 
;
_space_group_IT_number 2
_symmetry_cell_setting triclinic
_symmetry_space_group_name_Hall '-P 1'
_symmetry_space_group_name_H-M 'P -1'
_atom_sites_solution_hydrogens geom
_atom_sites_solution_primary direct
_atom_sites_solution_secondary difmap
_audit_creation_method SHELXL-97
_cell_angle_alpha 87.0230(10)
_cell_angle_beta 85.2090(10)
_cell_angle_gamma 61.5030(10)
_cell_formula_units_Z 4
_cell_length_a 8.9728(6)
_cell_length_b 9.1409(7)
_cell_length_c 31.088(2)
_cell_measurement_reflns_used 7796
_cell_measurement_temperature 273(2)
_cell_measurement_theta_max 28.357
_cell_measurement_theta_min 2.589
_cell_volume 2232.8(3)
_computing_structure_refinement 'SHELXL-97 (Sheldrick, 1997)'
_computing_structure_solution 'SHELXS-97 (Sheldrick, 1990)'
_diffrn_ambient_temperature 273(2)
_diffrn_measured_fraction_theta_full 0.993
_diffrn_measured_fraction_theta_max 0.993
_diffrn_radiation_monochromator graphite
_diffrn_radiation_source 'fine-focus sealed tube'
_diffrn_radiation_type MoK\a
_diffrn_radiation_wavelength 0.71073
_diffrn_reflns_av_R_equivalents 0.0228
_diffrn_reflns_av_sigmaI/netI 0.0253
_diffrn_reflns_limit_h_max 11
_diffrn_reflns_limit_h_min -11
_diffrn_reflns_limit_k_max 12
_diffrn_reflns_limit_k_min -12
_diffrn_reflns_limit_l_max 41
_diffrn_reflns_limit_l_min -41
_diffrn_reflns_number 29671
_diffrn_reflns_theta_full 28.40
_diffrn_reflns_theta_max 28.40
_diffrn_reflns_theta_min 2.54
_exptl_absorpt_coefficient_mu 1.477
_exptl_absorpt_correction_T_max 0.8089
_exptl_absorpt_correction_T_min 0.5562
_exptl_absorpt_correction_type multi-scan
_exptl_absorpt_process_details 'BRUKER SADABS'
_exptl_crystal_colour colorless
_exptl_crystal_density_diffrn 1.309
_exptl_crystal_density_method 'not measured'
_exptl_crystal_F_000 920
_exptl_crystal_size_max 0.45
_exptl_crystal_size_mid 0.42
_exptl_crystal_size_min 0.15
_refine_diff_density_max 0.468
_refine_diff_density_min -0.777
_refine_diff_density_rms 0.085
_refine_ls_extinction_method none
_refine_ls_goodness_of_fit_ref 1.064
_refine_ls_hydrogen_treatment constr
_refine_ls_matrix_type full
_refine_ls_number_parameters 451
_refine_ls_number_reflns 11117
_refine_ls_number_restraints 0
_refine_ls_restrained_S_all 1.064
_refine_ls_R_factor_all 0.0449
_refine_ls_R_factor_gt 0.0373
_refine_ls_shift/su_max 0.001
_refine_ls_shift/su_mean 0.000
_refine_ls_structure_factor_coef Fsqd
_refine_ls_weighting_details 'calc w=1/[\s^2^(Fo^2^)+(0.0538P)^2^+1.0629P] where P=(Fo^2^+2Fc^2^)/3'
_refine_ls_weighting_scheme calc
_refine_ls_wR_factor_gt 0.0992
_refine_ls_wR_factor_ref 0.1031
_reflns_number_gt 9650
_reflns_number_total 11117
_reflns_threshold_expression >2sigma(I)
_cod_data_source_file ja809945v_si_004.cif
_cod_data_source_block uga707
_cod_original_cell_volume 2232.9(3)
_cod_original_sg_symbol_H-M P-1
_cod_database_code 4104299

loop_
_symmetry_equiv_pos_as_xyz
'x, y, z'
'-x, -y, -z'

loop_
_atom_site_label
_atom_site_type_symbol
_atom_site_fract_x
_atom_site_fract_y
_atom_site_fract_z
_atom_site_U_iso_or_equiv
_atom_site_adp_type
_atom_site_occupancy
_atom_site_symmetry_multiplicity
_atom_site_calc_flag
_atom_site_refinement_flags
Ga1 Ga 0.72271(3) 0.66496(3) 0.393717(7) 0.03236(7) Uani 1 1 d .
Ga2 Ga 0.81377(3) 0.33895(3) 0.107590(7) 0.03418(7) Uani 1 1 d .
Cl1 Cl 0.53575(8) 0.67012(8) 0.44720(2) 0.04840(14) Uani 1 1 d .
Cl2 Cl 0.74272(7) 0.89356(7) 0.40725(2) 0.04314(13) Uani 1 1 d .
Cl3 Cl 0.58500(7) 0.58340(7) 0.09453(2) 0.04510(13) Uani 1 1 d .
Cl4 Cl 0.81846(8) 0.17986(8) 0.05420(2) 0.04996(14) Uani 1 1 d .
N1 N 1.1060(2) 0.4937(2) 0.38846(6) 0.0345(4) Uani 1 1 d .
N2 N 1.0201(2) 0.3603(2) 0.43416(6) 0.0322(3) Uani 1 1 d .
N3 N 1.1272(2) 0.3598(2) 0.06585(6) 0.0339(4) Uani 1 1 d .
N4 N 0.9836(2) 0.5531(2) 0.11246(6) 0.0375(4) Uani 1 1 d .
C1 C 0.6337(3) 0.6673(3) 0.33744(7) 0.0351(4) Uani 1 1 d .
C2 C 0.4948(3) 0.8125(3) 0.32232(7) 0.0366(4) Uani 1 1 d .
C3 C 0.4340(3) 0.8138(3) 0.28242(8) 0.0437(5) Uani 1 1 d .
H3A H 0.3443 0.9115 0.2726 0.052 Uiso 1 1 calc R
C4 C 0.5038(3) 0.6733(3) 0.25684(8) 0.0473(6) Uani 1 1 d .
C5 C 0.6368(3) 0.5305(3) 0.27198(8) 0.0488(6) Uani 1 1 d .
H5A H 0.6847 0.4353 0.2553 0.059 Uiso 1 1 calc R
C6 C 0.7020(3) 0.5243(3) 0.31162(8) 0.0448(5) Uani 1 1 d .
C7 C 0.8412(4) 0.3584(3) 0.32608(12) 0.0722(10) Uani 1 1 d .
H7A H 0.8692 0.2773 0.3042 0.108 Uiso 1 1 calc R
H7B H 0.8029 0.3233 0.3524 0.108 Uiso 1 1 calc R
H7C H 0.9400 0.3689 0.3308 0.108 Uiso 1 1 calc R
C8 C 0.4319(5) 0.6754(5) 0.21438(9) 0.0722(9) Uani 1 1 d .
H8A H 0.3405 0.7846 0.2090 0.108 Uiso 1 1 calc R
H8B H 0.3900 0.5961 0.2157 0.108 Uiso 1 1 calc R
H8C H 0.5194 0.6467 0.1915 0.108 Uiso 1 1 calc R
C9 C 0.4003(3) 0.9690(3) 0.34885(9) 0.0508(6) Uani 1 1 d .
H9A H 0.3105 1.0528 0.3329 0.076 Uiso 1 1 calc R
H9B H 0.4775 1.0088 0.3551 0.076 Uiso 1 1 calc R
H9C H 0.3530 0.9446 0.3754 0.076 Uiso 1 1 calc R
C10 C 0.9652(3) 0.4885(2) 0.40552(7) 0.0313(4) Uani 1 1 d .
C11 C 1.2497(3) 0.3705(3) 0.40716(8) 0.0393(5) Uani 1 1 d .
C12 C 1.1955(3) 0.2872(3) 0.43589(7) 0.0375(5) Uani 1 1 d .
C13 C 0.9050(3) 0.3035(3) 0.45732(8) 0.0428(5) Uani 1 1 d .
H13A H 0.7914 0.3754 0.4473 0.051 Uiso 1 1 calc R
C14 C 0.8923(4) 0.3277(4) 0.50573(9) 0.0600(7) Uani 1 1 d .
H14A H 0.8596 0.4417 0.5114 0.090 Uiso 1 1 calc R
H14B H 1.0006 0.2566 0.5171 0.090 Uiso 1 1 calc R
H14C H 0.8087 0.3001 0.5193 0.090 Uiso 1 1 calc R
C15 C 0.9534(5) 0.1267(4) 0.44480(11) 0.0709(9) Uani 1 1 d .
H15A H 0.9581 0.1203 0.4140 0.106 Uiso 1 1 calc R
H15B H 0.8699 0.0973 0.4576 0.106 Uiso 1 1 calc R
H15C H 1.0626 0.0511 0.4550 0.106 Uiso 1 1 calc R
C16 C 1.2998(4) 0.1488(3) 0.46587(9) 0.0560(7) Uani 1 1 d .
H16A H 1.4175 0.1199 0.4605 0.084 Uiso 1 1 calc R
H16B H 1.2852 0.0536 0.4612 0.084 Uiso 1 1 calc R
H16C H 1.2637 0.1842 0.4952 0.084 Uiso 1 1 calc R
C17 C 1.4266(3) 0.3454(4) 0.39824(12) 0.0614(8) Uani 1 1 d .
H17A H 1.5031 0.2518 0.4148 0.092 Uiso 1 1 calc R
H17B H 1.4309 0.4434 0.4061 0.092 Uiso 1 1 calc R
H17C H 1.4594 0.3247 0.3681 0.092 Uiso 1 1 calc R
C18 C 1.1028(3) 0.6088(3) 0.35264(8) 0.0465(6) Uani 1 1 d .
H18A H 0.9834 0.6781 0.3465 0.056 Uiso 1 1 calc R
C19 C 1.1662(4) 0.7265(4) 0.36558(12) 0.0643(8) Uani 1 1 d .
H19A H 1.1030 0.7835 0.3914 0.096 Uiso 1 1 calc R
H19B H 1.1509 0.8063 0.3427 0.096 Uiso 1 1 calc R
H19C H 1.2846 0.6641 0.3708 0.096 Uiso 1 1 calc R
C20 C 1.1948(5) 0.5131(5) 0.31131(11) 0.0814(11) Uani 1 1 d .
H20A H 1.1494 0.4411 0.3049 0.122 Uiso 1 1 calc R
H20B H 1.3140 0.4477 0.3154 0.122 Uiso 1 1 calc R
H20C H 1.1786 0.5905 0.2878 0.122 Uiso 1 1 calc R
C21 C 0.8032(3) 0.2292(3) 0.16355(7) 0.0372(4) Uani 1 1 d .
C22 C 0.6532(3) 0.2227(3) 0.17846(8) 0.0413(5) Uani 1 1 d .
C23 C 0.6486(4) 0.1436(3) 0.21793(9) 0.0504(6) Uani 1 1 d .
H23A H 0.5487 0.1416 0.2277 0.061 Uiso 1 1 calc R
C24 C 0.7863(4) 0.0687(3) 0.24289(8) 0.0508(6) Uani 1 1 d .
C25 C 0.9341(4) 0.0702(3) 0.22768(8) 0.0493(6) Uani 1 1 d .
H25A H 1.0291 0.0184 0.2439 0.059 Uiso 1 1 calc R
C26 C 0.9448(3) 0.1482(3) 0.18836(8) 0.0444(5) Uani 1 1 d .
C27 C 1.1157(4) 0.1366(5) 0.17406(12) 0.0751(10) Uani 1 1 d .
H27A H 1.1077 0.1939 0.1469 0.113 Uiso 1 1 calc R
H27B H 1.1994 0.0218 0.1709 0.113 Uiso 1 1 calc R
H27C H 1.1481 0.1868 0.1953 0.113 Uiso 1 1 calc R
C28 C 0.7787(6) -0.0162(5) 0.28525(11) 0.0838(11) Uani 1 1 d .
H28A H 0.8862 -0.0606 0.2979 0.126 Uiso 1 1 calc R
H28B H 0.7539 -0.1050 0.2804 0.126 Uiso 1 1 calc R
H28C H 0.6912 0.0629 0.3045 0.126 Uiso 1 1 calc R
C29 C 0.4984(3) 0.2928(4) 0.15239(10) 0.0562(7) Uani 1 1 d .
H29A H 0.4103 0.2770 0.1681 0.084 Uiso 1 1 calc R
H29B H 0.5276 0.2363 0.1253 0.084 Uiso 1 1 calc R
H29C H 0.4590 0.4095 0.1472 0.084 Uiso 1 1 calc R
C30 C 0.9941(3) 0.4145(3) 0.09554(7) 0.0332(4) Uani 1 1 d .
C31 C 1.1985(3) 0.4662(3) 0.06338(7) 0.0401(5) Uani 1 1 d .
C32 C 1.1082(3) 0.5871(3) 0.09247(8) 0.0422(5) Uani 1 1 d .
C33 C 0.8619(3) 0.6436(3) 0.14939(9) 0.0506(6) Uani 1 1 d .
H33A H 0.7924 0.5881 0.1562 0.061 Uiso 1 1 calc R
C34 C 0.7407(4) 0.8232(4) 0.13748(13) 0.0741(10) Uani 1 1 d .
H34A H 0.6842 0.8255 0.1124 0.111 Uiso 1 1 calc R
H34B H 0.8035 0.8833 0.1315 0.111 Uiso 1 1 calc R
H34C H 0.6579 0.8741 0.1611 0.111 Uiso 1 1 calc R
C35 C 0.9567(5) 0.6266(5) 0.18959(11) 0.0833(11) Uani 1 1 d .
H35A H 1.0303 0.5109 0.1955 0.125 Uiso 1 1 calc R
H35B H 0.8762 0.6746 0.2138 0.125 Uiso 1 1 calc R
H35C H 1.0232 0.6835 0.1847 0.125 Uiso 1 1 calc R
C36 C 1.1292(4) 0.7353(4) 0.10114(13) 0.0673(8) Uani 1 1 d .
H36A H 1.2244 0.7309 0.0836 0.101 Uiso 1 1 calc R
H36B H 1.1485 0.7352 0.1311 0.101 Uiso 1 1 calc R
H36C H 1.0280 0.8351 0.0944 0.101 Uiso 1 1 calc R
C37 C 1.3412(3) 0.4510(4) 0.03194(9) 0.0582(7) Uani 1 1 d .
H37A H 1.3676 0.5389 0.0366 0.087 Uiso 1 1 calc R
H37B H 1.3077 0.4591 0.0030 0.087 Uiso 1 1 calc R
H37C H 1.4396 0.3454 0.0361 0.087 Uiso 1 1 calc R
C38 C 1.1921(3) 0.2001(3) 0.04314(8) 0.0440(5) Uani 1 1 d .
H38A H 1.1186 0.1521 0.0537 0.053 Uiso 1 1 calc R
C39 C 1.1754(4) 0.2255(4) -0.00532(9) 0.0648(8) Uani 1 1 d .
H39A H 1.0602 0.3038 -0.0108 0.097 Uiso 1 1 calc R
H39B H 1.2059 0.1212 -0.0184 0.097 Uiso 1 1 calc R
H39C H 1.2498 0.2676 -0.0174 0.097 Uiso 1 1 calc R
C40 C 1.3714(4) 0.0758(4) 0.05537(11) 0.0683(9) Uani 1 1 d .
H40A H 1.3734 0.0655 0.0862 0.102 Uiso 1 1 calc R
H40B H 1.4496 0.1145 0.0442 0.102 Uiso 1 1 calc R
H40C H 1.4039 -0.0307 0.0433 0.102 Uiso 1 1 calc R

loop_
_atom_site_aniso_label
_atom_site_aniso_U_11
_atom_site_aniso_U_22
_atom_site_aniso_U_33
_atom_site_aniso_U_23
_atom_site_aniso_U_13
_atom_site_aniso_U_12
Ga1 0.03203(12) 0.02973(12) 0.03683(13) -0.00077(9) -0.00609(9) -0.01527(9)
Ga2 0.03284(12) 0.03453(13) 0.03484(13) 0.00128(9) -0.00296(9) -0.01581(10)
Cl1 0.0417(3) 0.0500(3) 0.0526(3) -0.0031(3) 0.0083(2) -0.0226(3)
Cl2 0.0443(3) 0.0309(3) 0.0573(3) -0.0042(2) -0.0091(2) -0.0191(2)
Cl3 0.0351(3) 0.0408(3) 0.0528(3) 0.0023(2) -0.0096(2) -0.0119(2)
Cl4 0.0526(3) 0.0489(3) 0.0519(3) -0.0118(3) -0.0055(3) -0.0255(3)
N1 0.0334(9) 0.0299(8) 0.0404(9) -0.0001(7) -0.0007(7) -0.0154(7)
N2 0.0371(9) 0.0245(8) 0.0339(9) -0.0009(6) -0.0033(7) -0.0136(7)
N3 0.0290(8) 0.0370(9) 0.0310(8) -0.0011(7) -0.0019(6) -0.0118(7)
N4 0.0323(9) 0.0354(9) 0.0425(10) -0.0052(7) -0.0025(7) -0.0138(7)
C1 0.0346(10) 0.0344(10) 0.0374(11) -0.0023(8) -0.0050(8) -0.0167(9)
C2 0.0335(10) 0.0355(11) 0.0413(11) -0.0012(8) -0.0037(8) -0.0166(9)
C3 0.0395(12) 0.0448(13) 0.0421(12) 0.0031(10) -0.0092(9) -0.0157(10)
C4 0.0498(13) 0.0585(15) 0.0334(11) -0.0033(10) -0.0039(10) -0.0252(12)
C5 0.0502(14) 0.0478(14) 0.0442(13) -0.0144(10) -0.0032(10) -0.0187(11)
C6 0.0416(12) 0.0384(12) 0.0510(14) -0.0078(10) -0.0067(10) -0.0152(10)
C7 0.077(2) 0.0356(13) 0.084(2) -0.0165(13) -0.0373(18) -0.0043(13)
C8 0.079(2) 0.079(2) 0.0421(15) -0.0125(14) -0.0140(14) -0.0213(18)
C9 0.0465(13) 0.0389(12) 0.0570(15) -0.0097(11) -0.0112(11) -0.0102(11)
C10 0.0349(10) 0.0278(9) 0.0342(10) 0.0000(7) -0.0042(8) -0.0170(8)
C11 0.0328(10) 0.0303(10) 0.0499(13) -0.0054(9) -0.0031(9) -0.0105(8)
C12 0.0370(11) 0.0269(10) 0.0416(11) -0.0036(8) -0.0070(9) -0.0086(8)
C13 0.0521(13) 0.0370(12) 0.0467(13) 0.0069(9) -0.0050(10) -0.0276(11)
C14 0.0737(19) 0.0638(18) 0.0478(15) -0.0005(13) 0.0095(13) -0.0391(16)
C15 0.109(3) 0.0491(16) 0.075(2) 0.0065(14) -0.0152(19) -0.0538(19)
C16 0.0524(15) 0.0403(13) 0.0564(15) 0.0060(11) -0.0153(12) -0.0056(11)
C17 0.0325(12) 0.0481(15) 0.097(2) -0.0025(14) -0.0012(13) -0.0139(11)
C18 0.0469(13) 0.0452(13) 0.0472(13) 0.0084(10) 0.0033(10) -0.0235(11)
C19 0.0573(16) 0.0548(17) 0.090(2) 0.0167(15) -0.0043(15) -0.0362(14)
C20 0.095(3) 0.092(3) 0.0535(18) -0.0037(17) 0.0210(17) -0.045(2)
C21 0.0385(11) 0.0363(11) 0.0369(11) 0.0016(8) -0.0022(9) -0.0182(9)
C22 0.0450(12) 0.0435(12) 0.0412(12) -0.0020(9) -0.0014(9) -0.0258(10)
C23 0.0569(15) 0.0579(16) 0.0479(14) -0.0001(11) 0.0059(11) -0.0379(13)
C24 0.0713(17) 0.0471(14) 0.0401(13) 0.0035(10) -0.0018(12) -0.0336(13)
C25 0.0558(15) 0.0452(13) 0.0448(13) 0.0088(10) -0.0111(11) -0.0219(12)
C26 0.0425(12) 0.0435(13) 0.0465(13) 0.0073(10) -0.0052(10) -0.0202(10)
C27 0.0432(15) 0.091(2) 0.084(2) 0.0439(19) -0.0215(15) -0.0277(16)
C28 0.111(3) 0.101(3) 0.0563(19) 0.0296(18) -0.0091(19) -0.066(3)
C29 0.0477(14) 0.0717(19) 0.0626(17) 0.0065(14) -0.0104(12) -0.0388(14)
C30 0.0298(9) 0.0313(10) 0.0339(10) -0.0007(8) -0.0014(8) -0.0108(8)
C31 0.0303(10) 0.0485(13) 0.0415(12) 0.0078(9) -0.0079(9) -0.0186(9)
C32 0.0326(11) 0.0419(12) 0.0537(14) 0.0045(10) -0.0107(9) -0.0182(9)
C33 0.0444(13) 0.0510(14) 0.0529(14) -0.0209(11) 0.0057(11) -0.0193(11)
C34 0.0527(16) 0.0461(16) 0.113(3) -0.0336(17) 0.0086(17) -0.0141(13)
C35 0.085(2) 0.106(3) 0.0581(19) -0.0298(19) -0.0008(17) -0.043(2)
C36 0.0544(16) 0.0536(17) 0.106(3) -0.0016(16) -0.0119(16) -0.0340(14)
C37 0.0467(14) 0.085(2) 0.0510(15) 0.0047(14) 0.0017(11) -0.0392(15)
C38 0.0364(11) 0.0403(12) 0.0442(12) -0.0103(9) 0.0030(9) -0.0093(10)
C39 0.0629(18) 0.075(2) 0.0450(15) -0.0160(13) -0.0069(13) -0.0212(16)
C40 0.0484(15) 0.0551(17) 0.0690(19) -0.0047(14) -0.0026(14) 0.0017(13)

loop_
_atom_type_symbol
_atom_type_description
_atom_type_scat_dispersion_real
_atom_type_scat_dispersion_imag
_atom_type_scat_source
C C 0.0033 0.0016 'International Tables Vol C Tables 4.2.6.8 and 6.1.1.4'
H H 0.0000 0.0000 'International Tables Vol C Tables 4.2.6.8 and 6.1.1.4'
N N 0.0061 0.0033 'International Tables Vol C Tables 4.2.6.8 and 6.1.1.4'
Cl Cl 0.1484 0.1585 'International Tables Vol C Tables 4.2.6.8 and 6.1.1.4'
Ga Ga 0.2307 1.6083 'International Tables Vol C Tables 4.2.6.8 and 6.1.1.4'

loop_
_geom_angle_atom_site_label_1
_geom_angle_atom_site_label_2
_geom_angle_atom_site_label_3
_geom_angle
C1 Ga1 C10 119.14(9)
C1 Ga1 Cl2 114.96(7)
C10 Ga1 Cl2 98.86(6)
C1 Ga1 Cl1 109.34(7)
C10 Ga1 Cl1 111.20(6)
Cl2 Ga1 Cl1 101.71(3)
C21 Ga2 C30 119.36(9)
C21 Ga2 Cl4 108.49(7)
C30 Ga2 Cl4 111.46(6)
C21 Ga2 Cl3 115.93(7)
C30 Ga2 Cl3 97.85(6)
Cl4 Ga2 Cl3 102.26(3)
C10 N1 C11 110.34(18)
C10 N1 C18 122.96(18)
C11 N1 C18 126.55(19)
C10 N2 C12 110.37(18)
C10 N2 C13 122.68(18)
C12 N2 C13 126.82(18)
C30 N3 C31 110.20(19)
C30 N3 C38 122.65(19)
C31 N3 C38 126.93(19)
C30 N4 C32 110.06(19)
C30 N4 C33 123.0(2)
C32 N4 C33 126.8(2)
C2 C1 C6 117.5(2)
C2 C1 Ga1 120.59(16)
C6 C1 Ga1 121.86(17)
C3 C2 C1 120.3(2)
C3 C2 C9 117.1(2)
C1 C2 C9 122.5(2)
C2 C3 C4 121.8(2)
C3 C4 C5 117.9(2)
C3 C4 C8 121.0(2)
C5 C4 C8 121.0(2)
C4 C5 C6 122.0(2)
C5 C6 C1 120.4(2)
C5 C6 C7 117.3(2)
C1 C6 C7 122.3(2)
N2 C10 N1 105.76(18)
N2 C10 Ga1 129.87(15)
N1 C10 Ga1 123.91(14)
C12 C11 N1 106.67(19)
C12 C11 C17 127.8(2)
N1 C11 C17 125.4(2)
C11 C12 N2 106.84(19)
C11 C12 C16 127.5(2)
N2 C12 C16 125.6(2)
N2 C13 C14 111.8(2)
N2 C13 C15 111.0(2)
C14 C13 C15 113.7(2)
N1 C18 C19 112.0(2)
N1 C18 C20 111.1(2)
C19 C18 C20 113.5(3)
C26 C21 C22 117.9(2)
C26 C21 Ga2 121.76(17)
C22 C21 Ga2 120.27(17)
C23 C22 C21 119.4(2)
C23 C22 C29 118.3(2)
C21 C22 C29 122.2(2)
C24 C23 C22 122.5(2)
C25 C24 C23 118.1(2)
C25 C24 C28 120.3(3)
C23 C24 C28 121.6(3)
C24 C25 C26 121.5(2)
C21 C26 C25 120.5(2)
C21 C26 C27 122.5(2)
C25 C26 C27 116.9(2)
N3 C30 N4 105.90(18)
N3 C30 Ga2 129.53(16)
N4 C30 Ga2 123.81(15)
C32 C31 N3 106.81(19)
C32 C31 C37 127.9(2)
N3 C31 C37 125.1(2)
C31 C32 N4 107.0(2)
C31 C32 C36 127.9(2)
N4 C32 C36 125.0(2)
N4 C33 C34 112.0(2)
N4 C33 C35 110.7(2)
C34 C33 C35 113.5(3)
N3 C38 C40 111.4(2)
N3 C38 C39 112.1(2)
C40 C38 C39 113.6(2)

loop_
_geom_bond_atom_site_label_1
_geom_bond_atom_site_label_2
_geom_bond_distance
Ga1 C1 1.978(2)
Ga1 C10 2.048(2)
Ga1 Cl2 2.2444(6)
Ga1 Cl1 2.2468(6)
Ga2 C21 1.981(2)
Ga2 C30 2.043(2)
Ga2 Cl4 2.2478(6)
Ga2 Cl3 2.2449(6)
N1 C10 1.350(3)
N1 C11 1.393(3)
N1 C18 1.484(3)
N2 C10 1.350(3)
N2 C12 1.390(3)
N2 C13 1.484(3)
N3 C30 1.350(3)
N3 C31 1.392(3)
N3 C38 1.482(3)
N4 C30 1.355(3)
N4 C32 1.389(3)
N4 C33 1.491(3)
C1 C2 1.411(3)
C1 C6 1.411(3)
C2 C3 1.393(3)
C2 C9 1.514(3)
C3 C4 1.389(4)
C4 C5 1.375(4)
C4 C8 1.512(4)
C5 C6 1.395(3)
C6 C7 1.509(4)
C11 C12 1.350(3)
C11 C17 1.495(3)
C12 C16 1.496(3)
C13 C14 1.520(4)
C13 C15 1.523(4)
C18 C19 1.519(4)
C18 C20 1.532(4)
C21 C26 1.402(3)
C21 C22 1.415(3)
C22 C23 1.399(3)
C22 C29 1.510(3)
C23 C24 1.377(4)
C24 C25 1.377(4)
C24 C28 1.507(4)
C25 C26 1.402(3)
C26 C27 1.515(4)
C31 C32 1.350(4)
C31 C37 1.500(3)
C32 C36 1.494(4)
C33 C34 1.521(4)
C33 C35 1.530(4)
C38 C40 1.529(4)
C38 C39 1.521(4)
